data_7237065
loop_
_publ_author_name
'Su, Feng'
'Zhou, Cheng-Yong'
'Han, Chun'
'Wu, Lin-Tao'
'Wu, Xi'
'Sun, Long'
'Su, Jing'
'Feng, Si-Si'
'Lu, Li-Ping'
'Zhu, Miao-Li'

_publ_section_title
;
 Binuclear Mn2+ complexes of a biphenyltetracarboxylic acid with variable
 N-donor ligands: syntheses, structures, and magnetic properties
;
_journal_issue 13
_journal_name_full CrystEngComm
_journal_page_first 1818
_journal_paper_doi 10.1039/C8CE00058A
_journal_volume 20
_journal_year 2018
_chemical_formula_moiety '2(C22 H17 Mn N4 O4), H4 O'
_chemical_formula_sum 'C44 H38 Mn2 N8 O9'
_chemical_formula_weight 932.70
_space_group_crystal_system triclinic
_space_group_IT_number 2
_space_group_name_Hall '-P 1'
_space_group_name_H-M_alt 'P -1'
_atom_sites_solution_hydrogens mixed
_audit_creation_method SHELXL-2016/6
_audit_update_record
;
2017-11-20 deposited with the CCDC.
2018-02-12 downloaded from the CCDC.
;
_cell_angle_alpha 68.497(2)
_cell_angle_beta 84.952(2)
_cell_angle_gamma 89.683(2)
_cell_formula_units_Z 1
_cell_length_a 8.6821(6)
_cell_length_b 10.2379(7)
_cell_length_c 12.0940(9)
_cell_measurement_reflns_used 9139
_cell_measurement_temperature 296(2)
_cell_measurement_theta_max 26.45
_cell_measurement_theta_min 2.84
_cell_volume 995.88(12)
_computing_cell_refinement 'Bruker SAINT'
_computing_data_collection 'Bruker APEX3'
_computing_data_reduction 'Bruker SAINT'
_computing_structure_refinement 'SHELXL-2016/6 (Sheldrick, 2015)'
_computing_structure_solution 'SHELXS-97 (Sheldrick, 2008)'
_diffrn_ambient_temperature 296(2)
_diffrn_measured_fraction_theta_full 0.992
_diffrn_measured_fraction_theta_max 0.989
_diffrn_measurement_device_type 'Bruker photon 100'
_diffrn_measurement_method '\f and \w scans'
_diffrn_radiation_type MoK\a
_diffrn_radiation_wavelength 0.71073
_diffrn_reflns_av_R_equivalents 0.0319
_diffrn_reflns_av_unetI/netI 0.0622
_diffrn_reflns_Laue_measured_fraction_full 0.992
_diffrn_reflns_Laue_measured_fraction_max 0.989
_diffrn_reflns_limit_h_max 10
_diffrn_reflns_limit_h_min -11
_diffrn_reflns_limit_k_max 12
_diffrn_reflns_limit_k_min -13
_diffrn_reflns_limit_l_max 15
_diffrn_reflns_limit_l_min -15
_diffrn_reflns_number 9096
_diffrn_reflns_point_group_measured_fraction_full 0.992
_diffrn_reflns_point_group_measured_fraction_max 0.989
_diffrn_reflns_theta_full 25.242
_diffrn_reflns_theta_max 26.880
_diffrn_reflns_theta_min 2.840
_diffrn_source 'sealed tube'
_exptl_absorpt_coefficient_mu 0.705
_exptl_absorpt_correction_T_max 0.855
_exptl_absorpt_correction_T_min 0.833
_exptl_absorpt_correction_type multi-scan
_exptl_absorpt_process_details SADABS
_exptl_crystal_colour colorless
_exptl_crystal_density_diffrn 1.555
_exptl_crystal_description block
_exptl_crystal_F_000 480
_exptl_crystal_size_max 0.270
_exptl_crystal_size_mid 0.250
_exptl_crystal_size_min 0.230
_refine_diff_density_max 0.670
_refine_diff_density_min -0.347
_refine_diff_density_rms 0.080
_refine_ls_extinction_method none
_refine_ls_goodness_of_fit_ref 1.015
_refine_ls_hydrogen_treatment constr
_refine_ls_matrix_type full
_refine_ls_number_parameters 289
_refine_ls_number_reflns 4235
_refine_ls_number_restraints 6
_refine_ls_restrained_S_all 1.015
_refine_ls_R_factor_all 0.0854
_refine_ls_R_factor_gt 0.0505
_refine_ls_shift/su_max 0.000
_refine_ls_shift/su_mean 0.000
_refine_ls_structure_factor_coef Fsqd
_refine_ls_weighting_details 'w=1/[\s^2^(Fo^2^)+(0.0584P)^2^+0.9571P] where P=(Fo^2^+2Fc^2^)/3'
_refine_ls_weighting_scheme calc
_refine_ls_wR_factor_gt 0.1151
_refine_ls_wR_factor_ref 0.1292
_reflns_Friedel_coverage 0.000
_reflns_number_gt 3048
_reflns_number_total 4235
_reflns_threshold_expression 'I > 2\s(I)'
_cod_data_source_file c8ce00058a2.cif
_cod_data_source_block sf171102a-2
_cod_database_code 7237065
_shelx_shelxl_version_number 2016/6
_shelx_space_group_comment
;
The symmetry employed for this shelxl refinement is uniquely defined
by the following loop, which should always be used as a source of
symmetry information in preference to the above space-group names.
They are only intended as comments.
;

loop_
_space_group_symop_operation_xyz
'x, y, z'
'-x, -y, -z'

loop_
_atom_site_label
_atom_site_type_symbol
_atom_site_fract_x
_atom_site_fract_y
_atom_site_fract_z
_atom_site_U_iso_or_equiv
_atom_site_adp_type
_atom_site_occupancy
_atom_site_site_symmetry_order
_atom_site_calc_flag
_atom_site_refinement_flags_posn
_atom_site_refinement_flags_adp
_atom_site_refinement_flags_occupancy
Mn1 Mn 0.00266(6) 0.36748(5) 0.38002(4) 0.02207(16) Uani 1 1 d . . .
O1 O 0.0478(3) 0.1502(2) 0.37927(18) 0.0274(5) Uani 1 1 d . . .
O2 O -0.0486(3) 0.3001(2) 0.2204(2) 0.0330(6) Uani 1 1 d . . .
O3 O -0.1065(3) -0.3563(2) 0.46441(18) 0.0316(6) Uani 1 1 d . . .
O4 O -0.0811(3) -0.4260(2) 0.31029(19) 0.0317(6) Uani 1 1 d . . .
O5 O 0.8434(6) 0.5606(5) 0.0450(4) 0.0433(13) Uani 0.5 1 d . U P
H5A H 0.857702 0.481779 0.093178 0.065 Uiso 1 1 d R U .
H5B H 0.768292 0.555120 0.010098 0.065 Uiso 1 1 d R U .
N1 N 0.2320(3) 0.4478(3) 0.2810(2) 0.0319(7) Uani 1 1 d . . .
N2 N 0.4377(3) 0.5866(3) 0.2028(2) 0.0316(7) Uani 1 1 d . . .
N3 N 0.5798(3) 1.1283(3) -0.4227(2) 0.0302(6) Uani 1 1 d . . .
N4 N 0.7708(3) 1.2778(3) -0.5224(2) 0.0296(6) Uani 1 1 d . . .
C1 C -0.0068(4) 0.1787(3) 0.2804(3) 0.0209(7) Uani 1 1 d . . .
C2 C -0.0221(3) 0.0622(3) 0.2333(2) 0.0174(6) Uani 1 1 d . . .
C3 C -0.0474(3) -0.0748(3) 0.3131(3) 0.0189(6) Uani 1 1 d . . .
H3 H -0.058064 -0.094165 0.394768 0.023 Uiso 1 1 calc R U .
C4 C -0.0568(3) -0.1830(3) 0.2703(2) 0.0185(6) Uani 1 1 d . . .
C5 C -0.0359(3) -0.1525(3) 0.1475(3) 0.0203(6) Uani 1 1 d . . .
H5 H -0.038171 -0.225862 0.119613 0.024 Uiso 1 1 calc R U .
C6 C -0.0118(3) -0.0158(3) 0.0657(2) 0.0172(6) Uani 1 1 d . . .
C7 C -0.0069(3) 0.0914(3) 0.1118(2) 0.0183(6) Uani 1 1 d . . .
H7 H 0.006796 0.184234 0.059432 0.022 Uiso 1 1 calc R U .
C8 C -0.0830(3) -0.3327(3) 0.3551(3) 0.0202(6) Uani 1 1 d . . .
C9 C 0.3372(5) 0.3825(4) 0.2298(3) 0.0419(10) Uani 1 1 d . . .
H9 H 0.323484 0.293007 0.228717 0.050 Uiso 1 1 calc R U .
C10 C 0.4642(5) 0.4663(4) 0.1811(4) 0.0451(10) Uani 1 1 d . . .
H10 H 0.551888 0.446147 0.140862 0.054 Uiso 1 1 calc R U .
C11 C 0.2971(4) 0.5712(4) 0.2616(3) 0.0336(8) Uani 1 1 d . . .
H11 H 0.250705 0.639441 0.285954 0.040 Uiso 1 1 calc R U .
C12 C 0.5339(4) 0.7145(4) 0.1532(3) 0.0361(9) Uani 1 1 d . . .
H12A H 0.641305 0.690692 0.164018 0.043 Uiso 1 1 calc R U .
H12B H 0.505362 0.775542 0.196505 0.043 Uiso 1 1 calc R U .
C13 C 0.5176(4) 0.7927(3) 0.0216(3) 0.0287(8) Uani 1 1 d . . .
C14 C 0.6251(4) 0.8973(4) -0.0448(3) 0.0311(8) Uani 1 1 d . . .
H14 H 0.703650 0.920606 -0.007182 0.037 Uiso 1 1 calc R U .
C15 C 0.6183(4) 0.9681(4) -0.1664(3) 0.0310(8) Uani 1 1 d . . .
H15 H 0.692785 1.037138 -0.209316 0.037 Uiso 1 1 calc R U .
C16 C 0.5022(4) 0.9369(3) -0.2238(3) 0.0260(7) Uani 1 1 d . . .
C17 C 0.3914(4) 0.8353(4) -0.1569(3) 0.0329(8) Uani 1 1 d . . .
H17 H 0.311223 0.813930 -0.194267 0.040 Uiso 1 1 calc R U .
C18 C 0.3979(4) 0.7650(4) -0.0357(3) 0.0348(8) Uani 1 1 d . . .
H18 H 0.321093 0.698494 0.007762 0.042 Uiso 1 1 calc R U .
C19 C 0.4965(4) 0.9950(4) -0.3572(3) 0.0391(9) Uani 1 1 d . . .
H19A H 0.537867 0.925729 -0.388303 0.047 Uiso 1 1 calc R U .
H19B H 0.388963 1.006658 -0.373842 0.047 Uiso 1 1 calc R U .
C20 C 0.5194(4) 1.2602(4) -0.4586(3) 0.0410(9) Uani 1 1 d . . .
H20 H 0.417656 1.282844 -0.444088 0.049 Uiso 1 1 calc R U .
C21 C 0.6376(5) 1.3504(4) -0.5191(3) 0.0413(9) Uani 1 1 d . . .
H21 H 0.630124 1.447431 -0.553461 0.050 Uiso 1 1 calc R U .
C22 C 0.7303(4) 1.1451(3) -0.4637(3) 0.0275(7) Uani 1 1 d . . .
H22 H 0.797807 1.071371 -0.451938 0.033 Uiso 1 1 calc R U .

loop_
_atom_site_aniso_label
_atom_site_aniso_U_11
_atom_site_aniso_U_22
_atom_site_aniso_U_33
_atom_site_aniso_U_23
_atom_site_aniso_U_13
_atom_site_aniso_U_12
Mn1 0.0372(3) 0.0139(2) 0.0152(2) -0.00643(18) 0.00188(19) -0.0044(2)
O1 0.0465(14) 0.0199(11) 0.0186(11) -0.0098(9) -0.0057(10) -0.0019(10)
O2 0.0570(16) 0.0157(11) 0.0296(13) -0.0106(10) -0.0114(12) 0.0054(11)
O3 0.0546(16) 0.0243(12) 0.0138(11) -0.0047(9) -0.0009(10) -0.0073(11)
O4 0.0614(16) 0.0132(11) 0.0200(11) -0.0063(9) -0.0004(11) -0.0013(11)
O5 0.052(3) 0.029(3) 0.031(3) 0.011(2) -0.011(2) 0.017(2)
N1 0.0411(18) 0.0290(16) 0.0254(15) -0.0117(13) 0.0062(13) -0.0070(14)
N2 0.0358(17) 0.0279(15) 0.0269(15) -0.0070(12) 0.0067(13) -0.0066(13)
N3 0.0338(17) 0.0310(16) 0.0233(14) -0.0075(12) 0.0001(12) -0.0054(13)
N4 0.0361(17) 0.0240(15) 0.0260(15) -0.0072(12) 0.0033(12) -0.0022(13)
C1 0.0276(17) 0.0191(16) 0.0186(15) -0.0111(13) 0.0032(13) -0.0057(13)
C2 0.0209(16) 0.0155(14) 0.0173(15) -0.0082(12) 0.0001(12) -0.0004(12)
C3 0.0252(16) 0.0192(15) 0.0135(14) -0.0072(12) -0.0016(12) 0.0005(13)
C4 0.0244(16) 0.0156(14) 0.0156(14) -0.0059(12) -0.0008(12) 0.0009(12)
C5 0.0296(17) 0.0156(15) 0.0178(15) -0.0089(12) -0.0006(13) -0.0015(13)
C6 0.0223(16) 0.0161(14) 0.0134(14) -0.0059(12) 0.0001(12) -0.0024(12)
C7 0.0269(17) 0.0112(14) 0.0156(14) -0.0039(12) 0.0002(12) -0.0026(13)
C8 0.0265(17) 0.0168(15) 0.0163(15) -0.0046(12) -0.0022(13) -0.0007(13)
C9 0.051(2) 0.0260(19) 0.047(2) -0.0150(18) 0.0098(19) -0.0011(18)
C10 0.044(2) 0.036(2) 0.052(2) -0.0166(19) 0.0172(19) -0.0020(19)
C11 0.041(2) 0.0291(19) 0.0323(19) -0.0160(16) 0.0111(16) -0.0064(16)
C12 0.038(2) 0.036(2) 0.0298(19) -0.0081(16) 0.0034(16) -0.0119(17)
C13 0.0283(18) 0.0284(18) 0.0275(18) -0.0091(15) 0.0035(14) -0.0026(15)
C14 0.0246(18) 0.038(2) 0.0310(19) -0.0134(16) 0.0001(14) -0.0083(15)
C15 0.0274(19) 0.0298(18) 0.0326(19) -0.0097(15) 0.0067(15) -0.0129(15)
C16 0.0267(18) 0.0227(17) 0.0261(17) -0.0069(14) 0.0022(14) -0.0039(14)
C17 0.0246(18) 0.035(2) 0.039(2) -0.0123(17) -0.0035(15) -0.0038(15)
C18 0.0298(19) 0.0316(19) 0.035(2) -0.0049(16) 0.0042(16) -0.0107(16)
C19 0.041(2) 0.040(2) 0.031(2) -0.0060(17) -0.0029(17) -0.0158(18)
C20 0.036(2) 0.040(2) 0.044(2) -0.0155(19) 0.0062(18) 0.0067(18)
C21 0.052(2) 0.0243(19) 0.040(2) -0.0059(17) 0.0044(19) 0.0065(18)
C22 0.0317(19) 0.0253(17) 0.0241(17) -0.0070(14) -0.0037(14) 0.0013(15)

loop_
_atom_type_symbol
_atom_type_description
_atom_type_scat_dispersion_real
_atom_type_scat_dispersion_imag
_atom_type_scat_source
C C 0.0033 0.0016 'International Tables Vol C Tables 4.2.6.8 and 6.1.1.4'
H H 0.0000 0.0000 'International Tables Vol C Tables 4.2.6.8 and 6.1.1.4'
N N 0.0061 0.0033 'International Tables Vol C Tables 4.2.6.8 and 6.1.1.4'
O O 0.0106 0.0060 'International Tables Vol C Tables 4.2.6.8 and 6.1.1.4'
Mn Mn 0.3368 0.7283 'International Tables Vol C Tables 4.2.6.8 and 6.1.1.4'

loop_
_geom_angle_atom_site_label_1
_geom_angle_atom_site_label_2
_geom_angle_atom_site_label_3
_geom_angle
_geom_angle_site_symmetry_1
_geom_angle_site_symmetry_3
O4 Mn1 O3 105.03(8) 1_565 2_556
O4 Mn1 N1 89.19(10) 1_565 .
O3 Mn1 N1 86.33(10) 2_556 .
O4 Mn1 N4 92.62(10) 1_565 1_446
O3 Mn1 N4 94.97(9) 2_556 1_446
N1 Mn1 N4 177.42(10) . 1_446
O4 Mn1 O1 154.26(8) 1_565 .
O3 Mn1 O1 100.69(8) 2_556 .
N1 Mn1 O1 91.47(9) . .
N4 Mn1 O1 86.10(9) 1_446 .
O4 Mn1 O2 97.33(8) 1_565 .
O3 Mn1 O2 156.53(9) 2_556 .
N1 Mn1 O2 86.95(9) . .
N4 Mn1 O2 90.99(9) 1_446 .
O1 Mn1 O2 57.04(7) . .
O4 Mn1 C1 125.74(9) 1_565 .
O3 Mn1 C1 129.09(9) 2_556 .
N1 Mn1 C1 90.48(10) . .
N4 Mn1 C1 86.97(9) 1_446 .
O1 Mn1 C1 28.54(8) . .
O2 Mn1 C1 28.56(8) . .
C1 O1 Mn1 92.33(17) . .
C1 O2 Mn1 88.14(17) . .
C8 O3 Mn1 145.1(2) . 2_556
C8 O4 Mn1 128.5(2) . 1_545
H5A O5 H5B 107.7 . .
C11 N1 C9 104.7(3) . .
C11 N1 Mn1 126.3(2) . .
C9 N1 Mn1 129.0(2) . .
C11 N2 C10 106.8(3) . .
C11 N2 C12 126.9(3) . .
C10 N2 C12 125.5(3) . .
C22 N3 C20 106.6(3) . .
C22 N3 C19 126.3(3) . .
C20 N3 C19 127.1(3) . .
C22 N4 C21 105.0(3) . .
C22 N4 Mn1 127.8(2) . 1_664
C21 N4 Mn1 127.0(2) . 1_664
O1 C1 O2 122.2(3) . .
O1 C1 C2 118.3(3) . .
O2 C1 C2 119.5(3) . .
O1 C1 Mn1 59.13(14) . .
O2 C1 Mn1 63.30(15) . .
C2 C1 Mn1 174.6(2) . .
C7 C2 C3 120.4(3) . .
C7 C2 C1 120.3(3) . .
C3 C2 C1 119.3(3) . .
C2 C3 C4 119.6(3) . .
C2 C3 H3 120.2 . .
C4 C3 H3 120.2 . .
C3 C4 C5 119.4(3) . .
C3 C4 C8 120.6(3) . .
C5 C4 C8 119.9(2) . .
C6 C5 C4 122.0(3) . .
C6 C5 H5 119.0 . .
C4 C5 H5 119.0 . .
C5 C6 C7 117.1(2) . .
C5 C6 C6 121.6(3) . 2
C7 C6 C6 121.2(3) . 2
C2 C7 C6 121.5(3) . .
C2 C7 H7 119.3 . .
C6 C7 H7 119.3 . .
O3 C8 O4 124.5(3) . .
O3 C8 C4 118.4(3) . .
O4 C8 C4 117.1(3) . .
C10 C9 N1 110.4(3) . .
C10 C9 H9 124.8 . .
N1 C9 H9 124.8 . .
C9 C10 N2 106.0(3) . .
C9 C10 H10 127.0 . .
N2 C10 H10 127.0 . .
N1 C11 N2 112.1(3) . .
N1 C11 H11 124.0 . .
N2 C11 H11 124.0 . .
N2 C12 C13 112.3(3) . .
N2 C12 H12A 109.2 . .
C13 C12 H12A 109.2 . .
N2 C12 H12B 109.2 . .
C13 C12 H12B 109.2 . .
H12A C12 H12B 107.9 . .
C14 C13 C18 118.0(3) . .
C14 C13 C12 119.3(3) . .
C18 C13 C12 122.8(3) . .
C13 C14 C15 121.4(3) . .
C13 C14 H14 119.3 . .
C15 C14 H14 119.3 . .
C16 C15 C14 120.5(3) . .
C16 C15 H15 119.8 . .
C14 C15 H15 119.8 . .
C15 C16 C17 118.4(3) . .
C15 C16 C19 124.1(3) . .
C17 C16 C19 117.2(3) . .
C18 C17 C16 121.2(3) . .
C18 C17 H17 119.4 . .
C16 C17 H17 119.4 . .
C17 C18 C13 120.6(3) . .
C17 C18 H18 119.7 . .
C13 C18 H18 119.7 . .
N3 C19 C16 116.4(3) . .
N3 C19 H19A 108.2 . .
C16 C19 H19A 108.2 . .
N3 C19 H19B 108.2 . .
C16 C19 H19B 108.2 . .
H19A C19 H19B 107.4 . .
C21 C20 N3 106.2(3) . .
C21 C20 H20 126.9 . .
N3 C20 H20 126.9 . .
C20 C21 N4 110.1(3) . .
C20 C21 H21 124.9 . .
N4 C21 H21 124.9 . .
N4 C22 N3 112.1(3) . .
N4 C22 H22 123.9 . .
N3 C22 H22 123.9 . .

loop_
_geom_bond_atom_site_label_1
_geom_bond_atom_site_label_2
_geom_bond_distance
_geom_bond_site_symmetry_2
Mn1 O4 2.120(2) 1_565
Mn1 O3 2.122(2) 2_556
Mn1 N1 2.225(3) .
Mn1 N4 2.258(3) 1_446
Mn1 O1 2.260(2) .
Mn1 O2 2.351(2) .
Mn1 C1 2.631(3) .
O1 C1 1.258(4) .
O2 C1 1.258(4) .
O3 C8 1.252(3) .
O4 C8 1.258(3) .
O5 H5A 0.8200 .
O5 H5B 0.8201 .
N1 C11 1.318(4) .
N1 C9 1.364(4) .
N2 C11 1.337(4) .
N2 C10 1.365(4) .
N2 C12 1.456(4) .
N3 C22 1.344(4) .
N3 C20 1.375(4) .
N3 C19 1.460(4) .
N4 C22 1.315(4) .
N4 C21 1.376(4) .
C1 C2 1.510(4) .
C2 C7 1.382(4) .
C2 C3 1.385(4) .
C3 C4 1.389(4) .
C3 H3 0.9300 .
C4 C5 1.396(4) .
C4 C8 1.505(4) .
C5 C6 1.390(4) .
C5 H5 0.9300 .
C6 C7 1.405(4) .
C6 C6 1.496(5) 2
C7 H7 0.9300 .
C9 C10 1.351(5) .
C9 H9 0.9300 .
C10 H10 0.9300 .
C11 H11 0.9300 .
C12 C13 1.516(5) .
C12 H12A 0.9700 .
C12 H12B 0.9700 .
C13 C14 1.383(5) .
C13 C18 1.384(5) .
C14 C15 1.387(5) .
C14 H14 0.9300 .
C15 C16 1.375(4) .
C15 H15 0.9300 .
C16 C17 1.385(5) .
C16 C19 1.507(5) .
C17 C18 1.383(5) .
C17 H17 0.9300 .
C18 H18 0.9300 .
C19 H19A 0.9700 .
C19 H19B 0.9700 .
C20 C21 1.350(5) .
C20 H20 0.9300 .
C21 H21 0.9300 .
C22 H22 0.9300 .

loop_
_geom_hbond_atom_site_label_D
_geom_hbond_atom_site_label_H
_geom_hbond_atom_site_label_A
_geom_hbond_distance_DH
_geom_hbond_distance_HA
_geom_hbond_distance_DA
_geom_hbond_angle_DHA
_geom_hbond_site_symmetry_A
C22 H22 O1 0.93 2.53 3.451(4) 168.6 2_665
O5 H5A O2 0.82 2.14 2.944(5) 165.2 1_655

loop_
_geom_torsion_atom_site_label_1
_geom_torsion_atom_site_label_2
_geom_torsion_atom_site_label_3
_geom_torsion_atom_site_label_4
_geom_torsion
_geom_torsion_site_symmetry_1
_geom_torsion_site_symmetry_4
Mn1 O1 C1 O2 5.4(3) . .
Mn1 O1 C1 C2 -174.6(2) . .
Mn1 O2 C1 O1 -5.1(3) . .
Mn1 O2 C1 C2 174.8(2) . .
O1 C1 C2 C7 -148.3(3) . .
O2 C1 C2 C7 31.7(4) . .
O1 C1 C2 C3 30.0(4) . .
O2 C1 C2 C3 -150.0(3) . .
C7 C2 C3 C4 0.3(4) . .
C1 C2 C3 C4 -178.0(3) . .
C2 C3 C4 C5 1.9(4) . .
C2 C3 C4 C8 179.5(3) . .
C3 C4 C5 C6 -2.6(5) . .
C8 C4 C5 C6 179.8(3) . .
C4 C5 C6 C7 0.9(4) . .
C4 C5 C6 C6 179.5(3) . 2
C3 C2 C7 C6 -2.0(5) . .
C1 C2 C7 C6 176.3(3) . .
C5 C6 C7 C2 1.4(4) . .
C6 C6 C7 C2 -177.2(3) 2 .
Mn1 O3 C8 O4 105.5(4) 2_556 .
Mn1 O3 C8 C4 -75.2(4) 2_556 .
Mn1 O4 C8 O3 -36.0(5) 1_545 .
Mn1 O4 C8 C4 144.6(2) 1_545 .
C3 C4 C8 O3 4.7(4) . .
C5 C4 C8 O3 -177.7(3) . .
C3 C4 C8 O4 -175.9(3) . .
C5 C4 C8 O4 1.7(4) . .
C11 N1 C9 C10 0.3(4) . .
Mn1 N1 C9 C10 -178.3(3) . .
N1 C9 C10 N2 0.2(5) . .
C11 N2 C10 C9 -0.7(4) . .
C12 N2 C10 C9 -171.4(3) . .
C9 N1 C11 N2 -0.8(4) . .
Mn1 N1 C11 N2 177.8(2) . .
C10 N2 C11 N1 1.0(4) . .
C12 N2 C11 N1 171.5(3) . .
C11 N2 C12 C13 -96.4(4) . .
C10 N2 C12 C13 72.5(5) . .
N2 C12 C13 C14 -165.4(3) . .
N2 C12 C13 C18 15.2(5) . .
C18 C13 C14 C15 -3.1(5) . .
C12 C13 C14 C15 177.6(3) . .
C13 C14 C15 C16 0.9(5) . .
C14 C15 C16 C17 1.1(5) . .
C14 C15 C16 C19 -172.1(3) . .
C15 C16 C17 C18 -0.9(5) . .
C19 C16 C17 C18 172.7(3) . .
C16 C17 C18 C13 -1.3(5) . .
C14 C13 C18 C17 3.3(5) . .
C12 C13 C18 C17 -177.4(3) . .
C22 N3 C19 C16 86.8(4) . .
C20 N3 C19 C16 -96.0(4) . .
C15 C16 C19 N3 -24.8(5) . .
C17 C16 C19 N3 161.9(3) . .
C22 N3 C20 C21 -0.4(4) . .
C19 N3 C20 C21 -178.1(3) . .
N3 C20 C21 N4 0.3(4) . .
C22 N4 C21 C20 0.0(4) . .
Mn1 N4 C21 C20 175.8(2) 1_664 .
C21 N4 C22 N3 -0.2(4) . .
Mn1 N4 C22 N3 -176.0(2) 1_664 .
C20 N3 C22 N4 0.4(4) . .
C19 N3 C22 N4 178.1(3) . .
